data_7045226
loop_
_publ_author_name
'Hill, Anthony F.'
'Manzano, Richard A.'

_publ_section_title
;
 Synthesis and reactivity of an anionic allenylidene complex.
;
_journal_issue 5
_journal_name_full 'Dalton transactions (Cambridge, England : 2003)'
_journal_page_first 1412
_journal_page_last 1416
_journal_paper_doi 10.1039/c7dt04576j
_journal_volume 47
_journal_year 2018
_chemical_formula_moiety 'C24 H35 B N6 O2 Si W'
_chemical_formula_sum 'C24 H35 B N6 O2 Si W'
_chemical_formula_weight 662.33
_space_group_crystal_system monoclinic
_space_group_IT_number 14
_space_group_name_Hall '-P 2ybc'
_space_group_name_H-M_alt 'P 1 21/c 1'
_symmetry_space_group_name_Hall '-P 2ybc'
_symmetry_space_group_name_H-M 'P 1 21/c 1'
_atom_sites_solution_hydrogens mixed
_audit_creation_date 2017-06-22
_audit_creation_method
;
Olex2 1.2
(compiled Mar 28 2017 19:26:29 for OlexSys, GUI svn.r5337)
;
_audit_update_record
;
2017-11-24 deposited with the CCDC.
2018-01-05 downloaded from the CCDC.
;
_cell_angle_alpha 90
_cell_angle_beta 89.668(2)
_cell_angle_gamma 90
_cell_formula_units_Z 4
_cell_length_a 9.3555(3)
_cell_length_b 14.6772(3)
_cell_length_c 20.6011(4)
_cell_measurement_reflns_used 9208
_cell_measurement_temperature 150.00(10)
_cell_measurement_theta_max 27.6070
_cell_measurement_theta_min 3.9040
_cell_volume 2828.74(12)
_computing_cell_refinement 'CrysAlisPro 1.171.38.43 (Rigaku OD, 2015)'
_computing_data_collection 'CrysAlisPro 1.171.38.43 (Rigaku OD, 2015)'
_computing_data_reduction 'CrysAlisPro 1.171.38.43 (Rigaku OD, 2015)'
_computing_molecular_graphics 'Olex2 (Dolomanov et al., 2009)'
_computing_publication_material 'Olex2 (Dolomanov et al., 2009)'
_computing_structure_refinement 'ShelXL (Sheldrick, 2015)'
_computing_structure_solution 'ShelXT (Sheldrick, 2015)'
_diffrn_ambient_environment N~2~
_diffrn_ambient_temperature 150.00(10)
_diffrn_detector 'CCD plate'
_diffrn_detector_area_resol_mean 10.3744
_diffrn_detector_type Atlas
_diffrn_measured_fraction_theta_full 0.998
_diffrn_measured_fraction_theta_max 0.998
_diffrn_measurement_details
;
List of Runs (angles in degrees, time in seconds):

  # Type    Start    End  Width  t~exp~   \w     \q     \k     \f   Frames
#--------------------------------------------------------------------------
  1  \w    -37.00  53.00   1.00    2.85    --  -11.22  57.00   0.00   90
  2  \w    -23.00  17.00   1.00    2.85    --  -11.22 -57.00-150.00   40
  3  \w    -45.00  -4.00   1.00    2.85    --  -11.22 -37.00   0.00   41
  4  \w    -85.00 -58.00   1.00    2.85    --  -11.22 -37.00-120.00   27
  5  \w    -74.00 -30.00   1.00    2.85    --  -11.22 -37.00-180.00   44
  6  \w    -13.00  23.00   1.00    2.85    --  -11.22 -99.00-180.00   36
  7  \w     34.00  97.00   1.00    2.85    --   11.30-178.00-120.00   63
  8  \w    -60.00 -35.00   1.00    2.85    --  -11.22-178.00 -90.00   25
;
_diffrn_measurement_device 'four-circle diffractometer'
_diffrn_measurement_device_type 'New Xcalibur, Atlas'
_diffrn_measurement_method '\f and \w scans'
_diffrn_orient_matrix_type 'CrysAlisPro convention (1999,Acta A55,543-557)'
_diffrn_orient_matrix_UB_11 -0.0722237000
_diffrn_orient_matrix_UB_12 -0.0115292000
_diffrn_orient_matrix_UB_13 0.0067042000
_diffrn_orient_matrix_UB_21 -0.0185764000
_diffrn_orient_matrix_UB_22 0.0468465000
_diffrn_orient_matrix_UB_23 -0.0004186000
_diffrn_orient_matrix_UB_31 -0.0136106000
_diffrn_orient_matrix_UB_32 -0.0028597000
_diffrn_orient_matrix_UB_33 -0.0337728000
_diffrn_radiation_monochromator graphite
_diffrn_radiation_probe x-ray
_diffrn_radiation_type MoK\a
_diffrn_radiation_wavelength 0.71073
_diffrn_reflns_av_R_equivalents 0.0516
_diffrn_reflns_av_unetI/netI 0.0456
_diffrn_reflns_Laue_measured_fraction_full 0.998
_diffrn_reflns_Laue_measured_fraction_max 0.998
_diffrn_reflns_limit_h_max 11
_diffrn_reflns_limit_h_min -11
_diffrn_reflns_limit_k_max 18
_diffrn_reflns_limit_k_min -17
_diffrn_reflns_limit_l_max 25
_diffrn_reflns_limit_l_min -25
_diffrn_reflns_number 26641
_diffrn_reflns_point_group_measured_fraction_full 0.998
_diffrn_reflns_point_group_measured_fraction_max 0.998
_diffrn_reflns_theta_full 25.242
_diffrn_reflns_theta_max 26.372
_diffrn_reflns_theta_min 3.245
_diffrn_source 'fine-focus sealed X-ray tube'
_diffrn_source_type 'Enhance (Mo) X-ray Source'
_exptl_absorpt_coefficient_mu 4.157
_exptl_absorpt_correction_T_max 1.00000
_exptl_absorpt_correction_T_min 0.86642
_exptl_absorpt_correction_type multi-scan
_exptl_absorpt_process_details
;
CrysAlisPro 1.171.38.43 (Rigaku Oxford Diffraction, 2015)
Empirical absorption correction using spherical harmonics,
 implemented in SCALE3 ABSPACK scaling algorithm.
;
_exptl_crystal_colour 'clear red'
_exptl_crystal_colour_lustre clear
_exptl_crystal_colour_primary red
_exptl_crystal_density_diffrn 1.555
_exptl_crystal_description block
_exptl_crystal_F_000 1320
_exptl_crystal_size_max 0.354
_exptl_crystal_size_mid 0.201
_exptl_crystal_size_min 0.113
_refine_diff_density_max 1.638
_refine_diff_density_min -0.859
_refine_diff_density_rms 0.117
_refine_ls_extinction_method none
_refine_ls_goodness_of_fit_ref 1.042
_refine_ls_hydrogen_treatment mixed
_refine_ls_matrix_type full
_refine_ls_number_parameters 334
_refine_ls_number_reflns 5791
_refine_ls_number_restraints 0
_refine_ls_restrained_S_all 1.042
_refine_ls_R_factor_all 0.0471
_refine_ls_R_factor_gt 0.0307
_refine_ls_shift/su_max 0.002
_refine_ls_shift/su_mean 0.000
_refine_ls_structure_factor_coef Fsqd
_refine_ls_weighting_details 'w=1/[\s^2^(Fo^2^)+(0.0184P)^2^+3.9723P] where P=(Fo^2^+2Fc^2^)/3'
_refine_ls_weighting_scheme calc
_refine_ls_wR_factor_gt 0.0566
_refine_ls_wR_factor_ref 0.0636
_reflns_Friedel_coverage 0.000
_reflns_number_gt 4629
_reflns_number_total 5791
_reflns_threshold_expression 'I > 2\s(I)'
_cod_data_source_file c7dt04576j5.cif
_cod_data_source_block ram-010_scale1
_cod_depositor_comments 'Adding full bibliography for 7045226--7045228.cif.'
_cod_database_code 7045226
_shelx_shelxl_version_number 2016/4
_chemical_oxdiff_formula 'C24 H35 B1 N6 O23 Si1 W1'
_chemical_oxdiff_usercomment 'Red crystal plate'
_shelx_space_group_comment
;
The symmetry employed for this shelxl refinement is uniquely defined
by the following loop, which should always be used as a source of
symmetry information in preference to the above space-group names.
They are only intended as comments.
;
_reflns_odcompleteness_completeness 99.74
_reflns_odcompleteness_iscentric 1
_reflns_odcompleteness_theta 26.32
_olex2_refinement_description
;
1. Fixed Uiso
 At 1.2 times of:
  All C(H) groups
 At 1.5 times of:
  All C(H,H,H) groups
2.a Aromatic/amide H refined with riding coordinates:
 C11(H11), C16(H16), C21(H21)
2.b Idealised Me refined as rotating group:
 C6(H6A,H6B,H6C), C7(H7A,H7B,H7C), C8(H8A,H8B,H8C), C9(H9A,H9B,H9C), C13(H13A,
 H13B,H13C), C14(H14A,H14B,H14C), C18(H18A,H18B,H18C), C19(H19A,H19B,H19C),
 C23(H23A,H23B,H23C), C24(H24A,H24B,H24C)
;
_ins_header
;
TITL RAM-010_scale1 in P2(1)/c 
REM P2(1)/c (#14 in standard setting)
CELL 0.71073   9.355493  14.677229  20.601089  90.0000  89.6678  90.0000
ZERR    3.00   0.000274   0.000346   0.000405   0.0000   0.0020   0.0000
LATT  1
SYMM -x, y+1/2,-z+1/2 
SFAC C H B N O Si W
UNIT 72.00 105.00 3.00 18.00 69.00 3.00 3.00
TREF
HKLF 4
END
;
_olex2_submission_original_sample_id RAM-010
_olex2_submission_special_instructions 'No special instructions were received'
_oxdiff_exptl_absorpt_empirical_details
;
Empirical correction (ABSPACK) includes:
- Absorption correction using spherical harmonics
- Frame scaling
;
_oxdiff_exptl_absorpt_empirical_full_max 1.232
_oxdiff_exptl_absorpt_empirical_full_min 0.870

loop_
_space_group_symop_operation_xyz
'x, y, z'
'-x, y+1/2, -z+1/2'
'-x, -y, -z'
'x, -y-1/2, z-1/2'

loop_
_atom_site_label
_atom_site_type_symbol
_atom_site_fract_x
_atom_site_fract_y
_atom_site_fract_z
_atom_site_U_iso_or_equiv
_atom_site_adp_type
_atom_site_occupancy
_atom_site_site_symmetry_order
_atom_site_calc_flag
_atom_site_refinement_flags_posn
W1 W 0.46218(2) 0.34075(2) 0.64518(2) 0.02399(6) Uani 1 1 d .
Si1 Si 0.86193(15) 0.46395(9) 0.76767(6) 0.0370(3) Uani 1 1 d .
O1 O 0.2638(4) 0.2618(3) 0.75456(16) 0.0531(10) Uani 1 1 d .
O2 O 0.2331(4) 0.4957(2) 0.65314(15) 0.0421(8) Uani 1 1 d .
N1 N 0.3568(4) 0.2680(2) 0.55915(15) 0.0282(8) Uani 1 1 d .
N2 N 0.4448(4) 0.2347(2) 0.51043(15) 0.0272(8) Uani 1 1 d .
N3 N 0.6071(4) 0.2218(2) 0.63835(15) 0.0289(8) Uani 1 1 d .
N4 N 0.6496(4) 0.1871(2) 0.57920(15) 0.0285(9) Uani 1 1 d .
N5 N 0.5983(4) 0.3943(2) 0.56576(15) 0.0271(8) Uani 1 1 d .
N6 N 0.6596(4) 0.3362(2) 0.52132(15) 0.0268(8) Uani 1 1 d .
C1 C 0.5311(5) 0.4051(3) 0.71442(18) 0.0256(9) Uani 1 1 d .
C2 C 0.5536(5) 0.4603(3) 0.77090(19) 0.0286(10) Uani 1 1 d .
H2 H 0.459(4) 0.484(3) 0.7905(18) 0.026(11) Uiso 1 1 d .
C3 C 0.6764(5) 0.4886(3) 0.79754(18) 0.0311(10) Uani 1 1 d .
C4 C 0.3364(5) 0.2869(3) 0.7127(2) 0.0334(11) Uani 1 1 d .
C5 C 0.3192(5) 0.4393(3) 0.64594(19) 0.0307(10) Uani 1 1 d .
C6 C 0.6699(6) 0.5487(3) 0.8582(2) 0.0407(12) Uani 1 1 d .
H6A H 0.721704 0.520033 0.892682 0.061 Uiso 1 1 calc GR
H6B H 0.572038 0.556955 0.871182 0.061 Uiso 1 1 calc GR
H6C H 0.711884 0.606969 0.848724 0.061 Uiso 1 1 calc GR
C7 C 0.8735(6) 0.3861(4) 0.6975(2) 0.0566(16) Uani 1 1 d .
H7A H 0.831821 0.328399 0.708855 0.085 Uiso 1 1 calc GR
H7B H 0.971924 0.377417 0.685613 0.085 Uiso 1 1 calc GR
H7C H 0.822714 0.411826 0.661542 0.085 Uiso 1 1 calc GR
C8 C 0.9607(6) 0.4118(4) 0.8379(2) 0.0505(14) Uani 1 1 d .
H8A H 0.964043 0.454575 0.873148 0.076 Uiso 1 1 calc GR
H8B H 1.056343 0.396785 0.824545 0.076 Uiso 1 1 calc GR
H8C H 0.912213 0.357556 0.851861 0.076 Uiso 1 1 calc GR
C9 C 0.9437(6) 0.5761(3) 0.7449(3) 0.0501(14) Uani 1 1 d .
H9A H 0.883671 0.606418 0.713998 0.075 Uiso 1 1 calc GR
H9B H 1.036426 0.566100 0.725987 0.075 Uiso 1 1 calc GR
H9C H 0.952889 0.613342 0.782941 0.075 Uiso 1 1 calc GR
C10 C 0.2228(5) 0.2519(3) 0.5408(2) 0.0303(10) Uani 1 1 d .
C11 C 0.2218(5) 0.2100(3) 0.4807(2) 0.0348(11) Uani 1 1 d .
H11 H 0.141916 0.192577 0.457085 0.042 Uiso 1 1 calc R
C12 C 0.3619(5) 0.1994(3) 0.46286(19) 0.0311(11) Uani 1 1 d .
C13 C 0.0975(5) 0.2780(3) 0.5824(2) 0.0403(12) Uani 1 1 d .
H13A H 0.117043 0.262888 0.626805 0.060 Uiso 1 1 calc GR
H13B H 0.014195 0.245496 0.568290 0.060 Uiso 1 1 calc GR
H13C H 0.080865 0.342340 0.578770 0.060 Uiso 1 1 calc GR
C14 C 0.4231(6) 0.1590(4) 0.4018(2) 0.0469(13) Uani 1 1 d .
H14A H 0.480055 0.203914 0.379781 0.070 Uiso 1 1 calc GR
H14B H 0.346663 0.139829 0.374079 0.070 Uiso 1 1 calc GR
H14C H 0.481577 0.107521 0.412547 0.070 Uiso 1 1 calc GR
C15 C 0.6626(5) 0.1665(3) 0.6838(2) 0.0335(11) Uani 1 1 d .
C16 C 0.7427(5) 0.0987(3) 0.6543(2) 0.0390(12) Uani 1 1 d .
H16 H 0.793520 0.052506 0.674746 0.047 Uiso 1 1 calc R
C17 C 0.7319(5) 0.1134(3) 0.5885(2) 0.0326(11) Uani 1 1 d .
C18 C 0.6366(6) 0.1817(3) 0.7550(2) 0.0423(13) Uani 1 1 d .
H18A H 0.643772 0.245505 0.764585 0.063 Uiso 1 1 calc GR
H18B H 0.706658 0.148818 0.779591 0.063 Uiso 1 1 calc GR
H18C H 0.542773 0.160304 0.766422 0.063 Uiso 1 1 calc GR
C19 C 0.7947(6) 0.0596(3) 0.5339(2) 0.0466(14) Uani 1 1 d .
H19A H 0.720508 0.042543 0.504326 0.070 Uiso 1 1 calc GR
H19B H 0.839409 0.005752 0.550791 0.070 Uiso 1 1 calc GR
H19C H 0.864723 0.095879 0.511539 0.070 Uiso 1 1 calc GR
C20 C 0.6572(5) 0.4765(3) 0.55629(19) 0.0314(10) Uani 1 1 d .
C21 C 0.7595(5) 0.4702(3) 0.5070(2) 0.0360(11) Uani 1 1 d .
H21 H 0.817427 0.517018 0.491555 0.043 Uiso 1 1 calc R
C22 C 0.7581(5) 0.3817(3) 0.48562(19) 0.0332(11) Uani 1 1 d .
C23 C 0.6148(5) 0.5585(3) 0.5942(2) 0.0384(12) Uani 1 1 d .
H23A H 0.515089 0.570623 0.587754 0.058 Uiso 1 1 calc GR
H23B H 0.670014 0.609949 0.579865 0.058 Uiso 1 1 calc GR
H23C H 0.632068 0.547943 0.639482 0.058 Uiso 1 1 calc GR
C24 C 0.8462(5) 0.3363(3) 0.4341(2) 0.0423(12) Uani 1 1 d .
H24A H 0.898162 0.286440 0.452830 0.064 Uiso 1 1 calc GR
H24B H 0.912215 0.379469 0.415954 0.064 Uiso 1 1 calc GR
H24C H 0.784688 0.313760 0.400627 0.064 Uiso 1 1 calc GR
B1 B 0.6087(6) 0.2374(4) 0.5166(2) 0.0308(12) Uani 1 1 d .
H1 H 0.653(4) 0.203(3) 0.4742(18) 0.022(10) Uiso 1 1 d .

loop_
_atom_site_aniso_label
_atom_site_aniso_U_11
_atom_site_aniso_U_22
_atom_site_aniso_U_33
_atom_site_aniso_U_23
_atom_site_aniso_U_13
_atom_site_aniso_U_12
W1 0.03082(11) 0.02213(10) 0.01902(9) -0.00083(7) -0.00045(7) 0.00274(8)
Si1 0.0341(8) 0.0403(8) 0.0365(7) -0.0039(6) -0.0030(6) 0.0012(6)
O1 0.063(3) 0.058(2) 0.0374(19) -0.0019(17) 0.0133(18) -0.021(2)
O2 0.043(2) 0.039(2) 0.0443(19) -0.0047(16) -0.0003(16) 0.0150(17)
N1 0.035(2) 0.031(2) 0.0193(17) -0.0010(15) 0.0002(15) 0.0035(17)
N2 0.038(2) 0.0230(19) 0.0202(17) -0.0020(15) -0.0028(15) 0.0046(17)
N3 0.039(2) 0.027(2) 0.0210(17) -0.0020(15) -0.0016(15) 0.0057(17)
N4 0.037(2) 0.027(2) 0.0211(17) 0.0039(15) 0.0061(15) 0.0165(17)
N5 0.032(2) 0.026(2) 0.0232(17) 0.0006(16) -0.0005(15) 0.0029(17)
N6 0.031(2) 0.0286(19) 0.0206(17) 0.0014(15) 0.0025(15) 0.0071(17)
C1 0.027(3) 0.026(2) 0.024(2) 0.0074(18) 0.0022(17) 0.0045(19)
C2 0.039(3) 0.027(2) 0.020(2) 0.0014(18) 0.0006(19) 0.000(2)
C3 0.041(3) 0.032(2) 0.021(2) -0.0027(19) -0.0019(19) -0.002(2)
C4 0.038(3) 0.033(3) 0.030(2) -0.004(2) -0.005(2) -0.007(2)
C5 0.035(3) 0.036(3) 0.021(2) 0.0018(19) -0.0020(19) -0.003(2)
C6 0.054(4) 0.041(3) 0.027(2) -0.006(2) 0.003(2) -0.003(2)
C7 0.036(3) 0.077(4) 0.057(3) -0.027(3) 0.002(3) 0.009(3)
C8 0.040(3) 0.050(3) 0.062(3) 0.012(3) -0.010(3) 0.002(3)
C9 0.034(3) 0.052(3) 0.064(3) 0.012(3) 0.006(3) 0.003(3)
C10 0.035(3) 0.023(2) 0.033(2) 0.0008(19) -0.006(2) -0.001(2)
C11 0.039(3) 0.033(3) 0.033(2) -0.006(2) -0.010(2) 0.002(2)
C12 0.045(3) 0.026(2) 0.023(2) 0.0003(19) -0.008(2) 0.006(2)
C13 0.036(3) 0.047(3) 0.038(3) -0.007(2) -0.002(2) -0.001(2)
C14 0.059(4) 0.050(3) 0.032(3) -0.013(2) -0.009(2) 0.014(3)
C15 0.045(3) 0.031(2) 0.025(2) 0.005(2) -0.003(2) 0.002(2)
C16 0.048(3) 0.033(3) 0.035(3) 0.001(2) -0.006(2) 0.011(2)
C17 0.038(3) 0.028(2) 0.032(2) -0.002(2) -0.001(2) 0.009(2)
C18 0.061(4) 0.038(3) 0.028(2) 0.002(2) -0.006(2) 0.015(2)
C19 0.060(4) 0.038(3) 0.041(3) 0.001(2) -0.003(2) 0.022(3)
C20 0.036(3) 0.031(2) 0.028(2) 0.006(2) -0.0037(19) 0.001(2)
C21 0.038(3) 0.039(3) 0.031(2) 0.012(2) 0.002(2) -0.004(2)
C22 0.027(3) 0.051(3) 0.022(2) 0.011(2) 0.0019(18) 0.005(2)
C23 0.046(3) 0.030(3) 0.040(3) 0.003(2) 0.002(2) -0.002(2)
C24 0.041(3) 0.049(3) 0.037(3) 0.010(2) 0.010(2) 0.008(3)
B1 0.041(3) 0.031(3) 0.021(2) -0.002(2) 0.000(2) 0.011(2)

loop_
_atom_type_symbol
_atom_type_description
_atom_type_scat_dispersion_real
_atom_type_scat_dispersion_imag
_atom_type_scat_source
C C 0.0033 0.0016 'International Tables Vol C Tables 4.2.6.8 and 6.1.1.4'
H H 0.0000 0.0000 'International Tables Vol C Tables 4.2.6.8 and 6.1.1.4'
B B 0.0013 0.0007 'International Tables Vol C Tables 4.2.6.8 and 6.1.1.4'
N N 0.0061 0.0033 'International Tables Vol C Tables 4.2.6.8 and 6.1.1.4'
O O 0.0106 0.0060 'International Tables Vol C Tables 4.2.6.8 and 6.1.1.4'
Si Si 0.0817 0.0704 'International Tables Vol C Tables 4.2.6.8 and 6.1.1.4'
W W -0.8490 6.8722 'International Tables Vol C Tables 4.2.6.8 and 6.1.1.4'

loop_
_exptl_crystal_face_index_h
_exptl_crystal_face_index_k
_exptl_crystal_face_index_l
_exptl_crystal_face_perp_dist
-1 -21 1 0.0934
2 -8 27 0.1543
2 18 14 0.0849
-1 17 -16 0.0963
-2 -9 -26 0.1454
13 -1 1 0.0487
-13 1 2 0.0478

loop_
_geom_angle_atom_site_label_1
_geom_angle_atom_site_label_2
_geom_angle_atom_site_label_3
_geom_angle
N3 W1 N1 81.38(12)
N5 W1 N1 80.92(12)
N5 W1 N3 83.30(13)
C1 W1 N1 174.68(16)
C1 W1 N3 103.76(15)
C1 W1 N5 100.91(15)
C1 W1 C4 82.47(17)
C1 W1 C5 81.80(18)
C4 W1 N1 95.78(15)
C4 W1 N3 95.24(16)
C4 W1 N5 176.55(15)
C5 W1 N1 93.02(15)
C5 W1 N3 174.12(15)
C5 W1 N5 97.65(15)
C5 W1 C4 83.48(19)
C3 Si1 C8 106.5(2)
C3 Si1 C9 106.8(2)
C7 Si1 C3 115.3(2)
C7 Si1 C8 108.9(3)
C7 Si1 C9 109.0(3)
C9 Si1 C8 110.4(2)
N2 N1 W1 117.8(3)
C10 N1 W1 135.3(3)
C10 N1 N2 106.8(3)
N1 N2 B1 121.4(3)
C12 N2 N1 108.5(4)
C12 N2 B1 130.0(4)
N4 N3 W1 121.4(2)
C15 N3 W1 132.1(3)
C15 N3 N4 106.3(3)
N3 N4 B1 119.5(3)
C17 N4 N3 109.6(3)
C17 N4 B1 130.8(3)
N6 N5 W1 120.6(3)
C20 N5 W1 131.5(3)
C20 N5 N6 107.0(3)
N5 N6 B1 120.1(3)
C22 N6 N5 109.7(4)
C22 N6 B1 130.1(4)
C2 C1 W1 167.7(4)
C1 C2 H2 112(2)
C3 C2 C1 129.5(4)
C3 C2 H2 118(2)
C2 C3 Si1 126.8(3)
C2 C3 C6 118.8(4)
C6 C3 Si1 114.3(3)
O1 C4 W1 174.8(4)
O2 C5 W1 173.0(4)
C3 C6 H6A 109.5
C3 C6 H6B 109.5
C3 C6 H6C 109.5
H6A C6 H6B 109.5
H6A C6 H6C 109.5
H6B C6 H6C 109.5
Si1 C7 H7A 109.5
Si1 C7 H7B 109.5
Si1 C7 H7C 109.5
H7A C7 H7B 109.5
H7A C7 H7C 109.5
H7B C7 H7C 109.5
Si1 C8 H8A 109.5
Si1 C8 H8B 109.5
Si1 C8 H8C 109.5
H8A C8 H8B 109.5
H8A C8 H8C 109.5
H8B C8 H8C 109.5
Si1 C9 H9A 109.5
Si1 C9 H9B 109.5
Si1 C9 H9C 109.5
H9A C9 H9B 109.5
H9A C9 H9C 109.5
H9B C9 H9C 109.5
N1 C10 C11 110.1(4)
N1 C10 C13 121.8(4)
C11 C10 C13 128.1(4)
C10 C11 H11 126.9
C12 C11 C10 106.3(4)
C12 C11 H11 126.9
N2 C12 C11 108.3(4)
N2 C12 C14 122.7(4)
C11 C12 C14 129.0(4)
C10 C13 H13A 109.5
C10 C13 H13B 109.5
C10 C13 H13C 109.5
H13A C13 H13B 109.5
H13A C13 H13C 109.5
H13B C13 H13C 109.5
C12 C14 H14A 109.5
C12 C14 H14B 109.5
C12 C14 H14C 109.5
H14A C14 H14B 109.5
H14A C14 H14C 109.5
H14B C14 H14C 109.5
N3 C15 C16 109.8(4)
N3 C15 C18 122.0(4)
C16 C15 C18 128.3(4)
C15 C16 H16 127.0
C17 C16 C15 106.0(4)
C17 C16 H16 127.0
N4 C17 C16 108.3(4)
N4 C17 C19 122.8(4)
C16 C17 C19 128.9(4)
C15 C18 H18A 109.5
C15 C18 H18B 109.5
C15 C18 H18C 109.5
H18A C18 H18B 109.5
H18A C18 H18C 109.5
H18B C18 H18C 109.5
C17 C19 H19A 109.5
C17 C19 H19B 109.5
C17 C19 H19C 109.5
H19A C19 H19B 109.5
H19A C19 H19C 109.5
H19B C19 H19C 109.5
N5 C20 C21 109.1(4)
N5 C20 C23 122.9(4)
C21 C20 C23 128.0(4)
C20 C21 H21 126.6
C22 C21 C20 106.8(4)
C22 C21 H21 126.6
N6 C22 C21 107.5(4)
N6 C22 C24 122.5(4)
C21 C22 C24 130.0(4)
C20 C23 H23A 109.5
C20 C23 H23B 109.5
C20 C23 H23C 109.5
H23A C23 H23B 109.5
H23A C23 H23C 109.5
H23B C23 H23C 109.5
C22 C24 H24A 109.5
C22 C24 H24B 109.5
C22 C24 H24C 109.5
H24A C24 H24B 109.5
H24A C24 H24C 109.5
H24B C24 H24C 109.5
N2 B1 H1 107(2)
N4 B1 N2 108.0(4)
N4 B1 H1 111(2)
N6 B1 N2 109.9(4)
N6 B1 N4 108.8(4)
N6 B1 H1 112(2)

loop_
_geom_bond_atom_site_label_1
_geom_bond_atom_site_label_2
_geom_bond_distance
W1 N1 2.297(3)
W1 N3 2.214(3)
W1 N5 2.212(3)
W1 C1 1.831(4)
W1 C4 1.982(5)
W1 C5 1.970(5)
Si1 C3 1.874(5)
Si1 C7 1.846(5)
Si1 C8 1.884(5)
Si1 C9 1.874(5)
O1 C4 1.154(5)
O2 C5 1.164(5)
N1 N2 1.384(5)
N1 C10 1.333(5)
N2 C12 1.356(5)
N2 B1 1.540(6)
N3 N4 1.378(4)
N3 C15 1.346(5)
N4 C17 1.342(5)
N4 B1 1.537(6)
N5 N6 1.374(4)
N5 C20 1.340(5)
N6 C22 1.352(5)
N6 B1 1.529(6)
C1 C2 1.434(6)
C2 H2 1.03(4)
C2 C3 1.342(6)
C3 C6 1.531(6)
C6 H6A 0.9600
C6 H6B 0.9600
C6 H6C 0.9600
C7 H7A 0.9600
C7 H7B 0.9600
C7 H7C 0.9600
C8 H8A 0.9600
C8 H8B 0.9600
C8 H8C 0.9600
C9 H9A 0.9600
C9 H9B 0.9600
C9 H9C 0.9600
C10 C11 1.382(6)
C10 C13 1.498(6)
C11 H11 0.9300
C11 C12 1.368(6)
C12 C14 1.500(6)
C13 H13A 0.9600
C13 H13B 0.9600
C13 H13C 0.9600
C14 H14A 0.9600
C14 H14B 0.9600
C14 H14C 0.9600
C15 C16 1.385(6)
C15 C18 1.503(6)
C16 H16 0.9300
C16 C17 1.376(6)
C17 C19 1.492(6)
C18 H18A 0.9600
C18 H18B 0.9600
C18 H18C 0.9600
C19 H19A 0.9600
C19 H19B 0.9600
C19 H19C 0.9600
C20 C21 1.394(6)
C20 C23 1.488(6)
C21 H21 0.9300
C21 C22 1.372(7)
C22 C24 1.496(6)
C23 H23A 0.9600
C23 H23B 0.9600
C23 H23C 0.9600
C24 H24A 0.9600
C24 H24B 0.9600
C24 H24C 0.9600
B1 H1 1.09(4)

loop_
_exptl_oxdiff_crystal_face_indexfrac_h
_exptl_oxdiff_crystal_face_indexfrac_k
_exptl_oxdiff_crystal_face_indexfrac_l
_exptl_oxdiff_crystal_face_x
_exptl_oxdiff_crystal_face_y
_exptl_oxdiff_crystal_face_z
-0.9968 -20.9821 1.0053 0.3206 -0.9648 0.0396
2.0003 -7.9907 26.9847 0.1286 -0.4228 -0.9157
1.9969 17.9860 13.9858 -0.2578 0.7996 -0.5510
-1.0018 16.9840 -15.9942 -0.2307 0.8209 0.5052
-1.9982 -8.9945 -25.9808 0.0738 -0.3734 0.9304
12.9936 -0.9940 0.9946 -0.9203 -0.2884 -0.2076
-12.9936 0.9942 2.0035 0.9404 0.2871 0.1063
